data_7153363
loop_
_publ_author_name
'Robertson, Jeremy'
'Feast, George C.'
'White, Louise V.'
'Steadman, Victoria A.'
'Claridge, Timothy D. W.'

_publ_section_title
;
 Structure and reactivity of bicyclic methylene aziridines prepared by
 intramolecular aziridination of allenes.
;
_journal_issue 13
_journal_name_full 'Organic &amp; biomolecular chemistry'
_journal_page_first 3060
_journal_page_last 3063
_journal_paper_doi 10.1039/c003693e
_journal_volume 8
_journal_year 2010
_chemical_formula_moiety 'C16 H13 N1 O2'
_chemical_formula_sum 'C16 H13 N O2'
_chemical_formula_weight 251.28
_chemical_melting_point 357
_space_group_IT_number 14
_symmetry_cell_setting monoclinic
_symmetry_space_group_name_Hall '-P 2yn'
_symmetry_space_group_name_H-M 'P 1 21/n 1'
_atom_sites_solution_hydrogens geom
_atom_sites_solution_primary direct
_audit_creation_date 08-09-05
_audit_creation_method CRYSTALS_ver_12.85
_cell_angle_alpha 90
_cell_angle_beta 115.3492(11)
_cell_angle_gamma 90
_cell_formula_units_Z 4
_cell_length_a 11.8660(3)
_cell_length_b 9.5726(3)
_cell_length_c 12.1209(4)
_cell_measurement_reflns_used 2785
_cell_measurement_temperature 150
_cell_measurement_theta_max 27
_cell_measurement_theta_min 5
_cell_volume 1244.23(7)
_computing_cell_refinement 'DENZO/SCALEPACK (Otwinowski & Minor, 1997)'
_computing_data_collection 'COLLECT (Nonius, 1997-2001).'
_computing_data_reduction 'DENZO/SCALEPACK (Otwinowski & Minor, 1997)'
_computing_molecular_graphics 'CAMERON (Watkin et al., 1996)'
_computing_publication_material 'CRYSTALS (Betteridge et al., 2003)'
_computing_structure_refinement 'CRYSTALS (Betteridge et al., 2003)'
_computing_structure_solution 'SIR92 (Altomare et al., 1994)'
_diffrn_ambient_temperature 150
_diffrn_measured_fraction_theta_full 0.977
_diffrn_measured_fraction_theta_max 0.976
_diffrn_measurement_device_type 'Nonius KappaCCD'
_diffrn_measurement_method \w
_diffrn_radiation_monochromator graphite
_diffrn_radiation_type 'Mo K\a'
_diffrn_radiation_wavelength 0.71073
_diffrn_reflns_av_R_equivalents 0.030
_diffrn_reflns_limit_h_max 15
_diffrn_reflns_limit_h_min -15
_diffrn_reflns_limit_k_max 12
_diffrn_reflns_limit_k_min -12
_diffrn_reflns_limit_l_max 15
_diffrn_reflns_limit_l_min -15
_diffrn_reflns_number 5213
_diffrn_reflns_theta_full 26.853
_diffrn_reflns_theta_max 27.401
_diffrn_reflns_theta_min 5.658
_diffrn_standards_number 0
_exptl_absorpt_coefficient_mu 0.089
_exptl_absorpt_correction_T_max 0.99
_exptl_absorpt_correction_T_min 0.98
_exptl_absorpt_correction_type multi-scan
_exptl_absorpt_process_details 'DENZO/SCALEPACK (Otwinowski & Minor, 1997)'
_exptl_crystal_colour clear_pale_colourless
_exptl_crystal_density_diffrn 1.341
_exptl_crystal_density_meas ?
_exptl_crystal_density_method 'not measured'
_exptl_crystal_description plate
_exptl_crystal_F_000 528
_exptl_crystal_size_max 0.20
_exptl_crystal_size_mid 0.18
_exptl_crystal_size_min 0.10
_refine_diff_density_max 0.34
_refine_diff_density_min -0.30
_refine_ls_extinction_method None
_refine_ls_goodness_of_fit_ref 0.9139
_refine_ls_hydrogen_treatment constr
_refine_ls_matrix_type full
_refine_ls_number_parameters 172
_refine_ls_number_reflns 2765
_refine_ls_number_restraints 0
_refine_ls_R_factor_all 0.0694
_refine_ls_R_factor_gt 0.0448
_refine_ls_shift/su_max 0.000319
_refine_ls_structure_factor_coef Fsqd
_refine_ls_weighting_details
;
Method= Modified Sheldrick
w=1/[\s^2^(F^2^) + ( 0.10P)^2^ + 0.00P]
,where P=(max(Fo^2^,0) + 2Fc^2^)/3
;
_refine_ls_weighting_scheme calc
_refine_ls_wR_factor_all 0.1408
_refine_ls_wR_factor_gt 0.1201
_refine_ls_wR_factor_ref 0.1402
_reflns_limit_h_max 13
_reflns_limit_h_min -15
_reflns_limit_k_max 12
_reflns_limit_k_min 0
_reflns_limit_l_max 15
_reflns_limit_l_min 0
_reflns_number_gt 1990
_reflns_number_total 2766
_reflns_threshold_expression I>2.0\s(I)
_oxford_diffrn_Wilson_B_factor 2.90
_oxford_diffrn_Wilson_scale 0.91
_oxford_refine_ls_r_factor_ref 0.0693
_oxford_refine_ls_scale 1.037(7)
_oxford_reflns_number_all 2766
_oxford_reflns_threshold_expression_ref I>-3.0\s(I)
_oxford_structure_analysis_title 3-08
_cod_data_source_file c003693e.txt
_cod_data_source_block 12
_cod_depositor_comments
;
The following automatic conversions were performed:

'_symmetry_cell_setting' value 'Monoclinic' changed to 'monoclinic'
according to /home/saulius/struct/CIF-dictionaries/cif_core.dic
dictionary named 'cif_core.dic' version 2.4.2 from 2011-04-26.

Automatic conversion script
Id: cif_fix_values 1891 2012-01-12 08:04:46Z andrius 

The following automatic conversions were performed:

'_exptl_crystal_density_meas' value 'not measured' was changed to '?'
- the value is perceived as not measured.

Automatic conversion script
Id: cif_fix_values 3008 2015-01-20 13:52:24Z robertas 
;
_cod_original_sg_symbol_H-M 'P 1 21/n 1 '
_cod_original_formula_sum 'C16 H13 N1 O2'
_cod_database_code 7153363

loop_
_symmetry_equiv_pos_as_xyz
x,y,z
-x,-y,-z
-x+1/2,y+1/2,-z+1/2
x+1/2,-y+1/2,z+1/2

loop_
_atom_site_label
_atom_site_type_symbol
_atom_site_fract_x
_atom_site_fract_y
_atom_site_fract_z
_atom_site_U_iso_or_equiv
_atom_site_occupancy
_atom_site_adp_type
_atom_site_refinement_flags_posn
O1 O 0.47455(9) 0.73045(12) 0.81376(9) 0.0339 1.0000 Uani .
C2 C 0.57679(14) 0.77949(16) 0.80429(13) 0.0325 1.0000 Uani .
O3 O 0.66609(10) 0.82285(13) 0.89016(10) 0.0424 1.0000 Uani .
N4 N 0.56633(11) 0.77148(14) 0.68230(11) 0.0346 1.0000 Uani .
C5 C 0.44122(13) 0.69978(18) 0.61046(13) 0.0343 1.0000 Uani .
C6 C 0.55691(13) 0.62560(18) 0.64668(13) 0.0336 1.0000 Uani .
C7 C 0.62647(15) 0.51469(19) 0.66113(15) 0.0408 1.0000 Uani .
C8 C 0.37746(12) 0.68898(17) 0.69501(13) 0.0314 1.0000 Uani .
C9 C 0.32808(14) 0.54432(17) 0.70320(14) 0.0346 1.0000 Uani .
C10 C 0.26221(13) 0.54250(16) 0.78627(13) 0.0319 1.0000 Uani .
C11 C 0.13746(12) 0.59475(16) 0.74487(12) 0.0294 1.0000 Uani .
C12 C 0.08293(14) 0.60093(16) 0.82997(13) 0.0336 1.0000 Uani .
C13 C 0.15323(16) 0.55544(18) 0.95182(14) 0.0401 1.0000 Uani .
C14 C 0.27014(16) 0.50402(18) 0.98765(14) 0.0418 1.0000 Uani .
C15 C 0.32400(14) 0.49663(17) 0.90446(15) 0.0379 1.0000 Uani .
C16 C -0.04000(16) 0.65343(18) 0.78928(16) 0.0409 1.0000 Uani .
C17 C -0.10646(16) 0.6974(2) 0.67274(17) 0.0444 1.0000 Uani .
C18 C -0.05394(14) 0.68919(19) 0.58827(15) 0.0397 1.0000 Uani .
C19 C 0.06466(14) 0.63993(17) 0.62352(14) 0.0344 1.0000 Uani .
H51 H 0.3920 0.7324 0.5266 0.0402 1.0000 Uiso R
H71 H 0.7143 0.5176 0.7078 0.0527 1.0000 Uiso R
H72 H 0.5839 0.4289 0.6199 0.0513 1.0000 Uiso R
H81 H 0.3092 0.7574 0.6714 0.0368 1.0000 Uiso R
H91 H 0.4003 0.4779 0.7341 0.0449 1.0000 Uiso R
H92 H 0.2714 0.5161 0.6221 0.0426 1.0000 Uiso R
H131 H 0.1158 0.5627 1.0115 0.0505 1.0000 Uiso R
H141 H 0.3198 0.4744 1.0738 0.0477 1.0000 Uiso R
H151 H 0.4059 0.4588 0.9328 0.0408 1.0000 Uiso R
H161 H -0.0774 0.6574 0.8468 0.0531 1.0000 Uiso R
H171 H -0.1909 0.7367 0.6435 0.0546 1.0000 Uiso R
H181 H -0.1025 0.7202 0.5019 0.0456 1.0000 Uiso R
H191 H 0.0993 0.6361 0.5631 0.0401 1.0000 Uiso R

loop_
_atom_site_aniso_label
_atom_site_aniso_U_11
_atom_site_aniso_U_22
_atom_site_aniso_U_33
_atom_site_aniso_U_23
_atom_site_aniso_U_13
_atom_site_aniso_U_12
O1 0.0323(5) 0.0375(6) 0.0340(6) -0.0034(4) 0.0162(4) -0.0054(5)
C2 0.0333(7) 0.0291(7) 0.0368(8) 0.0007(6) 0.0167(6) -0.0018(6)
O3 0.0386(6) 0.0429(7) 0.0413(6) -0.0058(5) 0.0130(5) -0.0106(5)
N4 0.0336(7) 0.0359(7) 0.0368(7) 0.0008(5) 0.0174(5) -0.0023(6)
C5 0.0313(7) 0.0386(8) 0.0316(7) 0.0007(6) 0.0123(6) 0.0014(6)
C6 0.0332(7) 0.0386(9) 0.0323(7) -0.0011(6) 0.0173(6) -0.0007(7)
C7 0.0381(8) 0.0449(10) 0.0440(9) -0.0012(7) 0.0220(7) 0.0044(8)
C8 0.0253(7) 0.0343(8) 0.0333(7) -0.0022(6) 0.0113(5) 0.0020(6)
C9 0.0284(7) 0.0318(8) 0.0430(8) -0.0057(6) 0.0149(6) -0.0001(6)
C10 0.0309(7) 0.0259(7) 0.0368(8) -0.0025(6) 0.0125(5) -0.0041(6)
C11 0.0299(7) 0.0246(7) 0.0349(7) -0.0010(5) 0.0152(5) -0.0030(6)
C12 0.0397(8) 0.0267(7) 0.0380(8) -0.0001(6) 0.0202(6) -0.0042(6)
C13 0.0532(9) 0.0336(8) 0.0375(8) -0.0019(6) 0.0232(7) -0.0083(8)
C14 0.0490(9) 0.0356(9) 0.0330(8) 0.0037(6) 0.0102(7) -0.0058(7)
C15 0.0332(7) 0.0300(8) 0.0414(8) 0.0003(6) 0.0073(6) -0.0042(7)
C16 0.0435(8) 0.0355(9) 0.0559(10) 0.0031(7) 0.0330(8) 0.0007(7)
C17 0.0348(8) 0.0394(9) 0.0639(11) 0.0095(8) 0.0257(8) 0.0048(7)
C18 0.0334(8) 0.0390(9) 0.0444(9) 0.0103(7) 0.0144(6) 0.0017(7)
C19 0.0330(7) 0.0337(8) 0.0373(8) 0.0019(6) 0.0158(6) -0.0022(6)

loop_
_atom_type_symbol
_atom_type_scat_dispersion_real
_atom_type_scat_dispersion_imag
_atom_type_scat_Cromer_Mann_a1
_atom_type_scat_Cromer_Mann_b1
_atom_type_scat_Cromer_Mann_a2
_atom_type_scat_Cromer_Mann_b2
_atom_type_scat_Cromer_Mann_a3
_atom_type_scat_Cromer_Mann_b3
_atom_type_scat_Cromer_Mann_a4
_atom_type_scat_Cromer_Mann_b4
_atom_type_scat_Cromer_Mann_c
_atom_type_scat_source
C 0.0033 0.0016 2.3100 20.8439 1.0200 10.2075 1.5886 0.5687 0.8650 51.6512 0.2156 'International Tables Vol C 4.2.6.8 and 6.1.1.4'
H 0.0000 0.0000 0.4930 10.5109 0.3229 26.1257 0.1402 3.1424 0.0408 57.7998 0.0030 'International Tables Vol C 4.2.6.8 and 6.1.1.4'
N 0.0061 0.0033 12.2126 0.0057 3.1322 9.8933 2.0125 28.9975 1.1663 0.5826 -11.5290 'International Tables Vol C 4.2.6.8 and 6.1.1.4'
O 0.0106 0.0060 3.0485 13.2771 2.2868 5.7011 1.5463 0.3239 0.8670 32.9089 0.2508 'International Tables Vol C 4.2.6.8 and 6.1.1.4'

loop_
_geom_angle_atom_site_label_1
_geom_angle_atom_site_label_2
_geom_angle_atom_site_label_3
_geom_angle
_geom_angle_publ_flag
C2 O1 C8 111.63(11) yes
O1 C2 O3 122.64(14) yes
O1 C2 N4 112.66(12) yes
O3 C2 N4 124.70(14) yes
C2 N4 C5 104.27(11) yes
C2 N4 C6 108.67(12) yes
C5 N4 C6 57.66(10) yes
N4 C5 C6 58.60(10) yes
N4 C5 C8 106.87(11) yes
C6 C5 C8 116.60(13) yes
N4 C5 H51 116.7 no
C6 C5 H51 122.7 no
C8 C5 H51 118.3 no
N4 C6 C5 63.74(11) yes
N4 C6 C7 140.90(15) yes
C5 C6 C7 154.99(16) yes
C6 C7 H71 121.6 no
C6 C7 H72 116.9 no
H71 C7 H72 121.5 no
C5 C8 O1 103.66(11) yes
C5 C8 C9 115.04(13) yes
O1 C8 C9 110.23(12) yes
C5 C8 H81 110.2 no
O1 C8 H81 108.0 no
C9 C8 H81 109.4 no
C8 C9 C10 112.07(12) yes
C8 C9 H91 108.0 no
C10 C9 H91 110.3 no
C8 C9 H92 108.0 no
C10 C9 H92 110.0 no
H91 C9 H92 108.4 no
C9 C10 C11 120.79(12) yes
C9 C10 C15 120.00(13) yes
C11 C10 C15 119.13(14) yes
C10 C11 C12 118.59(12) yes
C10 C11 C19 123.27(13) yes
C12 C11 C19 118.13(12) yes
C11 C12 C13 119.39(13) yes
C11 C12 C16 118.59(13) yes
C13 C12 C16 122.02(14) yes
C12 C13 C14 120.65(14) yes
C12 C13 H131 119.1 no
C14 C13 H131 120.3 no
C13 C14 C15 120.31(14) yes
C13 C14 H141 120.3 no
C15 C14 H141 119.4 no
C14 C15 C10 121.88(15) yes
C14 C15 H151 117.8 no
C10 C15 H151 120.3 no
C12 C16 C17 121.69(14) yes
C12 C16 H161 118.8 no
C17 C16 H161 119.5 no
C16 C17 C18 119.87(15) yes
C16 C17 H171 122.9 no
C18 C17 H171 117.3 no
C17 C18 C19 120.52(15) yes
C17 C18 H181 120.6 no
C19 C18 H181 118.9 no
C11 C19 C18 121.19(14) yes
C11 C19 H191 119.9 no
C18 C19 H191 118.9 no

loop_
_geom_bond_atom_site_label_1
_geom_bond_atom_site_label_2
_geom_bond_distance
_geom_bond_publ_flag
O1 C2 1.3507(18) yes
O1 C8 1.4617(17) yes
C2 O3 1.1975(17) yes
C2 N4 1.432(2) yes
N4 C5 1.5253(19) yes
N4 C6 1.452(2) yes
C5 C6 1.437(2) yes
C5 C8 1.516(2) yes
C5 H51 0.982 no
C6 C7 1.310(2) yes
C7 H71 0.950 no
C7 H72 0.981 no
C8 C9 1.523(2) yes
C8 H81 0.984 no
C9 C10 1.516(2) yes
C9 H91 1.002 no
C9 H92 0.962 no
C10 C11 1.434(2) yes
C10 C15 1.372(2) yes
C11 C12 1.434(2) yes
C11 C19 1.417(2) yes
C12 C13 1.418(2) yes
C12 C16 1.417(2) yes
C13 C14 1.356(2) yes
C13 H131 1.000 no
C14 C15 1.408(3) yes
C14 H141 0.995 no
C15 H151 0.953 no
C16 C17 1.357(2) yes
C16 H161 0.975 no
C17 C18 1.410(3) yes
C17 H171 0.984 no
C18 C19 1.368(2) yes
C18 H181 1.000 no
C19 H191 0.981 no

loop_
_geom_hbond_atom_site_label_D
_geom_hbond_atom_site_label_H
_geom_hbond_atom_site_label_A
_geom_hbond_site_symmetry_A
_geom_hbond_angle_DHA
_geom_hbond_distance_DH
_geom_hbond_distance_HA
_geom_hbond_distance_DA
_geom_hbond_publ_flag
C5 H51 O3 4_464 127 0.98 2.53 3.220(2) yes
C19 H191 O3 4_464 168 0.98 2.57 3.534(2) yes
